data_4504117
loop_
_publ_author_name
'Zhou, Xiao-Ping'
'Zhang, Xuanjun'
'Lin, Shi-Hong'
'Li, Dan'

_publ_section_title
;
 Anion&#x2212;\p-Interaction-Directed Self-Assembly of Ag(I) Coordination
 Networks
;
_journal_issue 3
_journal_name_full 'Crystal Growth &amp; Design'
_journal_page_first 485
_journal_paper_doi 10.1021/cg0608256
_journal_volume 7
_journal_year 2007
_chemical_formula_sum 'C18 H12 Ag B F4 N6'
_chemical_formula_weight 507.02
_chemical_name_systematic
; 
 ? 
;
_space_group_IT_number 220
_symmetry_cell_setting cubic
_symmetry_space_group_name_Hall 'I -4bd 2c 3'
_symmetry_space_group_name_H-M 'I -4 3 d'
_atom_sites_solution_hydrogens geom
_atom_sites_solution_primary direct
_atom_sites_solution_secondary difmap
_audit_creation_method SHELXL-97
_cell_angle_alpha 90.00
_cell_angle_beta 90.00
_cell_angle_gamma 90.00
_cell_formula_units_Z 16
_cell_length_a 19.8773(4)
_cell_length_b 19.8773(4)
_cell_length_c 19.8773(4)
_cell_measurement_reflns_used 3795
_cell_measurement_temperature 293(2)
_cell_measurement_theta_max 22.0
_cell_measurement_theta_min 2.5
_cell_volume 7853.7(3)
_computing_cell_refinement 'Bruker SMART'
_computing_data_collection 'Bruker SMART'
_computing_data_reduction 'Bruker SAINT'
_computing_molecular_graphics 'Bruker SHELXTL'
_computing_publication_material 'Bruker SHELXTL'
_computing_structure_refinement 'SHELXL-97 (Sheldrick, 1997)'
_computing_structure_solution 'SHELXS-97 (Sheldrick, 1990)'
_diffrn_ambient_temperature 293(2)
_diffrn_measured_fraction_theta_full 1.000
_diffrn_measured_fraction_theta_max 1.000
_diffrn_measurement_device_type 'CCD area detector'
_diffrn_measurement_method 'phi and omega scans'
_diffrn_radiation_monochromator graphite
_diffrn_radiation_source 'fine-focus sealed tube'
_diffrn_radiation_type MoK\a
_diffrn_radiation_wavelength 0.71073
_diffrn_reflns_av_R_equivalents 0.0516
_diffrn_reflns_av_sigmaI/netI 0.0166
_diffrn_reflns_limit_h_max 23
_diffrn_reflns_limit_h_min -23
_diffrn_reflns_limit_k_max 23
_diffrn_reflns_limit_k_min -23
_diffrn_reflns_limit_l_max 23
_diffrn_reflns_limit_l_min -23
_diffrn_reflns_number 27841
_diffrn_reflns_theta_full 25.00
_diffrn_reflns_theta_max 24.98
_diffrn_reflns_theta_min 2.51
_exptl_absorpt_coefficient_mu 1.081
_exptl_absorpt_correction_T_max 0.8129
_exptl_absorpt_correction_T_min 0.7739
_exptl_absorpt_correction_type multi-scan
_exptl_absorpt_process_details 'SADABS (Sheldrick, 1996)'
_exptl_crystal_colour yellow
_exptl_crystal_density_diffrn 1.715
_exptl_crystal_density_meas 0
_exptl_crystal_density_method 'not measured'
_exptl_crystal_description block
_exptl_crystal_F_000 4000
_exptl_crystal_size_max 0.25
_exptl_crystal_size_mid 0.21
_exptl_crystal_size_min 0.20
_refine_diff_density_max 0.531
_refine_diff_density_min -0.284
_refine_diff_density_rms 0.067
_refine_ls_abs_structure_details 'Flack H D (1983), Acta Cryst. A39, 876-881'
_refine_ls_abs_structure_Flack 0.46(8)
_refine_ls_extinction_method none
_refine_ls_goodness_of_fit_ref 1.113
_refine_ls_hydrogen_treatment constr
_refine_ls_matrix_type full
_refine_ls_number_parameters 97
_refine_ls_number_reflns 1167
_refine_ls_number_restraints 24
_refine_ls_restrained_S_all 1.125
_refine_ls_R_factor_all 0.0622
_refine_ls_R_factor_gt 0.0581
_refine_ls_shift/su_max 0.000
_refine_ls_shift/su_mean 0.000
_refine_ls_structure_factor_coef Fsqd
_refine_ls_weighting_details 'calc w=1/[\s^2^(Fo^2^)+(0.0752P)^2^+16.9063P] where P=(Fo^2^+2Fc^2^)/3'
_refine_ls_weighting_scheme calc
_refine_ls_wR_factor_gt 0.1464
_refine_ls_wR_factor_ref 0.1499
_reflns_number_gt 1075
_reflns_number_total 1167
_reflns_threshold_expression >2sigma(I)
_cod_data_source_file cg0608256si20070127_041015.cif
_cod_data_source_block 2
_cod_depositor_comments
;
The following automatic conversions were performed:

'_symmetry_cell_setting' value 'Cubic' changed to 'cubic' according
to /home/saulius/struct/CIF-dictionaries/cif_core.dic dictionary
named 'cif_core.dic' version 2.4.1 from
2010-06-29.

'_exptl_absorpt_correction_type' value 'MUlti-scan'
changed to 'multi-scan' according to
/home/saulius/struct/CIF-dictionaries/cif_core.dic dictionary named
'cif_core.dic' version 2.4.1 from 2010-06-29.

Automatic conversion script
Id: cif_fix_values 1715 2011-07-08 13:25:40Z adriana 
;
_cod_original_sg_symbol_H-M I-43d
_cod_database_code 4504117

loop_
_symmetry_equiv_pos_as_xyz
'x, y, z'
'-x+1/2, -y, z+1/2'
'-x, y+1/2, -z+1/2'
'x+1/2, -y+1/2, -z'
'z, x, y'
'z+1/2, -x+1/2, -y'
'-z+1/2, -x, y+1/2'
'-z, x+1/2, -y+1/2'
'y, z, x'
'-y, z+1/2, -x+1/2'
'y+1/2, -z+1/2, -x'
'-y+1/2, -z, x+1/2'
'y+1/4, x+1/4, z+1/4'
'-y+1/4, -x+3/4, z+3/4'
'y+3/4, -x+1/4, -z+3/4'
'-y+3/4, x+3/4, -z+1/4'
'x+1/4, z+1/4, y+1/4'
'-x+3/4, z+3/4, -y+1/4'
'-x+1/4, -z+3/4, y+3/4'
'x+3/4, -z+1/4, -y+3/4'
'z+1/4, y+1/4, x+1/4'
'z+3/4, -y+1/4, -x+3/4'
'-z+3/4, y+3/4, -x+1/4'
'-z+1/4, -y+3/4, x+3/4'
'x+1/2, y+1/2, z+1/2'
'-x+1, -y+1/2, z+1'
'-x+1/2, y+1, -z+1'
'x+1, -y+1, -z+1/2'
'z+1/2, x+1/2, y+1/2'
'z+1, -x+1, -y+1/2'
'-z+1, -x+1/2, y+1'
'-z+1/2, x+1, -y+1'
'y+1/2, z+1/2, x+1/2'
'-y+1/2, z+1, -x+1'
'y+1, -z+1, -x+1/2'
'-y+1, -z+1/2, x+1'
'y+3/4, x+3/4, z+3/4'
'-y+3/4, -x+5/4, z+5/4'
'y+5/4, -x+3/4, -z+5/4'
'-y+5/4, x+5/4, -z+3/4'
'x+3/4, z+3/4, y+3/4'
'-x+5/4, z+5/4, -y+3/4'
'-x+3/4, -z+5/4, y+5/4'
'x+5/4, -z+3/4, -y+5/4'
'z+3/4, y+3/4, x+3/4'
'z+5/4, -y+3/4, -x+5/4'
'-z+5/4, y+5/4, -x+3/4'
'-z+3/4, -y+5/4, x+5/4'

loop_
_atom_site_label
_atom_site_type_symbol
_atom_site_fract_x
_atom_site_fract_y
_atom_site_fract_z
_atom_site_U_iso_or_equiv
_atom_site_adp_type
_atom_site_occupancy
_atom_site_symmetry_multiplicity
_atom_site_calc_flag
_atom_site_refinement_flags
_atom_site_disorder_group
Ag1 Ag 1.03013(7) 0.21885(9) 0.61665(9) 0.0747(5) Uani 0.33 1 d PU .
N1 N 1.0779(2) 0.3250(2) 0.6238(2) 0.0460(8) Uani 1 1 d . .
C1 C 1.0778(2) 0.3733(3) 0.6705(2) 0.0444(9) Uani 1 1 d . .
C2 C 1.0228(2) 0.3723(2) 0.7213(2) 0.0500(11) Uani 1 1 d D .
C3 C 0.9694(2) 0.3327(2) 0.7109(2) 0.0632(14) Uani 0.50 1 d PD 1
H3 H 0.9672 0.3061 0.6725 0.076 Uiso 0.50 1 calc PR 1
N3' N 0.9694(2) 0.3327(2) 0.7109(2) 0.0632(14) Uani 0.50 1 d P 2
C2' C 1.0274(2) 0.4115(2) 0.7765(3) 0.0732(16) Uani 0.50 1 d PD 1
H2' H 1.0647 0.4389 0.7833 0.088 Uiso 0.50 1 calc PR 1
N2' N 1.0274(2) 0.4115(2) 0.7765(3) 0.0732(16) Uani 0.50 1 d P 2
C5 C 0.9218(3) 0.3707(3) 0.8123(3) 0.088(2) Uani 1 1 d D .
H5 H 0.8869 0.3705 0.8434 0.106 Uiso 1 1 calc R .
C6 C 0.9763(3) 0.4101(3) 0.8219(3) 0.096(3) Uani 1 1 d D .
H6 H 0.9789 0.4367 0.8603 0.115 Uiso 1 1 calc R 1
B1 B 1.0231(3) 0.4769(3) 0.5231(3) 0.049(2) Uani 1 3 d S .
F1 F 0.98535(18) 0.44591(19) 0.57305(19) 0.0791(10) Uani 1 1 d . .
F2 F 0.98367(18) 0.51633(18) 0.48367(18) 0.090(2) Uani 1 3 d S .
C4 C 0.9186(3) 0.3313(3) 0.7564(3) 0.0757(18) Uani 1 1 d D .
H4 H 0.8816 0.3034 0.7494 0.091 Uiso 1 1 calc R 1

loop_
_atom_site_aniso_label
_atom_site_aniso_U_11
_atom_site_aniso_U_22
_atom_site_aniso_U_33
_atom_site_aniso_U_23
_atom_site_aniso_U_13
_atom_site_aniso_U_12
Ag1 0.0626(9) 0.0792(10) 0.0823(10) 0.0349(8) 0.0217(7) -0.0281(6)
N1 0.051(3) 0.046(2) 0.0410(19) 0.0007(19) -0.0040(19) 0.0034(16)
C1 0.038(3) 0.048(2) 0.047(3) 0.009(2) -0.0049(18) 0.001(2)
C2 0.053(3) 0.052(2) 0.045(3) 0.003(2) -0.0008(19) 0.003(2)
C3 0.063(3) 0.075(3) 0.052(3) -0.004(2) 0.005(2) -0.002(3)
N3' 0.063(3) 0.075(3) 0.052(3) -0.004(2) 0.005(2) -0.002(3)
C2' 0.058(3) 0.086(4) 0.076(3) -0.015(4) 0.006(3) -0.023(3)
N2' 0.058(3) 0.086(4) 0.076(3) -0.015(4) 0.006(3) -0.023(3)
C5 0.078(5) 0.109(5) 0.077(5) -0.013(4) 0.029(4) -0.024(4)
C6 0.095(5) 0.116(6) 0.076(4) -0.037(4) 0.026(4) -0.032(5)
B1 0.049(2) 0.049(2) 0.049(2) 0.005(3) -0.005(3) 0.005(3)
F1 0.074(2) 0.080(2) 0.083(2) 0.0148(19) 0.0199(19) -0.0029(18)
F2 0.090(2) 0.090(2) 0.090(2) 0.0182(19) -0.0182(19) 0.0182(19)
C4 0.073(4) 0.079(4) 0.076(4) -0.014(3) 0.014(3) -0.014(3)

loop_
_atom_type_symbol
_atom_type_description
_atom_type_scat_dispersion_real
_atom_type_scat_dispersion_imag
_atom_type_scat_source
C C 0.0033 0.0016 'International Tables Vol C Tables 4.2.6.8 and 6.1.1.4'
H H 0.0000 0.0000 'International Tables Vol C Tables 4.2.6.8 and 6.1.1.4'
B B 0.0013 0.0007 'International Tables Vol C Tables 4.2.6.8 and 6.1.1.4'
N N 0.0061 0.0033 'International Tables Vol C Tables 4.2.6.8 and 6.1.1.4'
F F 0.0171 0.0103 'International Tables Vol C Tables 4.2.6.8 and 6.1.1.4'
Ag Ag -0.8971 1.1015 'International Tables Vol C Tables 4.2.6.8 and 6.1.1.4'

loop_
_geom_angle_atom_site_label_1
_geom_angle_atom_site_label_2
_geom_angle_atom_site_label_3
_geom_angle
_geom_angle_site_symmetry_1
_geom_angle_site_symmetry_3
Ag1 Ag1 N2' 110.40(16) 26_654 12_664
Ag1 Ag1 C2' 110.40(16) 26_654 12_664
N2' Ag1 C2' 0.00(15) 12_664 12_664
Ag1 Ag1 N3' 110.36(14) 26_654 26_654
N2' Ag1 N3' 138.8(2) 12_664 26_654
C2' Ag1 N3' 138.8(2) 12_664 26_654
Ag1 Ag1 C3 110.36(14) 26_654 26_654
N2' Ag1 C3 138.8(2) 12_664 26_654
C2' Ag1 C3 138.8(2) 12_664 26_654
N3' Ag1 C3 0.0(2) 26_654 26_654
Ag1 Ag1 N1 68.33(16) 26_654 .
N2' Ag1 N1 77.72(18) 12_664 .
C2' Ag1 N1 77.72(18) 12_664 .
N3' Ag1 N1 112.40(18) 26_654 .
C3 Ag1 N1 112.40(18) 26_654 .
Ag1 Ag1 N1 68.10(14) 26_654 26_654
N2' Ag1 N1 124.99(18) 12_664 26_654
C2' Ag1 N1 124.99(18) 12_664 26_654
N3' Ag1 N1 76.70(17) 26_654 26_654
C3 Ag1 N1 76.70(17) 26_654 26_654
N1 Ag1 N1 135.81(11) . 26_654
C1 N1 C1 115.4(4) 12_664 .
C1 N1 Ag1 108.4(3) 12_664 .
C1 N1 Ag1 134.1(3) . .
C1 N1 Ag1 130.9(3) 12_664 26_654
C1 N1 Ag1 108.1(3) . 26_654
Ag1 N1 Ag1 43.57(10) . 26_654
N1 C1 N1 124.6(4) 6_566 .
N1 C1 C2 117.9(4) 6_566 .
N1 C1 C2 117.6(4) . .
C3 C2 C2' 121.4(4) . .
C3 C2 C1 119.1(4) . .
C2' C2 C1 119.6(4) . .
C2 C3 C4 120.0(5) . .
C2 C3 Ag1 114.5(3) . 26_654
C4 C3 Ag1 125.3(4) . 26_654
C2 C3 H3 120.0 . .
C4 C3 H3 120.0 . .
Ag1 C3 H3 6.7 26_654 .
C2 C2' C6 118.5(5) . .
C2 C2' Ag1 114.1(4) . 6_566
C6 C2' Ag1 127.4(4) . 6_566
C2 C2' H2' 120.8 . .
C6 C2' H2' 120.8 . .
Ag1 C2' H2' 6.6 6_566 .
C6 C5 C4 119.2(5) . .
C6 C5 H5 120.4 . .
C4 C5 H5 120.4 . .
C5 C6 C2' 121.2(6) . .
C5 C6 H6 119.4 . .
C2' C6 H6 119.4 . .
F2 B1 F1 110.9(4) . 6_566
F2 B1 F1 110.9(4) . 12_664
F1 B1 F1 108.0(4) 6_566 12_664
F2 B1 F1 110.9(4) . .
F1 B1 F1 108.0(4) 6_566 .
F1 B1 F1 108.0(4) 12_664 .
C3 C4 C5 119.8(6) . .
C3 C4 H4 120.1 . .
C5 C4 H4 120.1 . .

loop_
_geom_bond_atom_site_label_1
_geom_bond_atom_site_label_2
_geom_bond_distance
_geom_bond_site_symmetry_2
Ag1 N2' 2.122(5) 12_664
Ag1 C2' 2.122(5) 12_664
Ag1 N3' 2.136(5) 26_654
Ag1 C3 2.136(5) 26_654
Ag1 N1 2.319(4) .
Ag1 N1 2.323(4) 26_654
N1 C1 1.335(7) 12_664
N1 C1 1.335(7) .
N1 Ag1 2.323(4) 26_654
C1 N1 1.335(7) 6_566
C1 C2 1.490(6) .
C2 C3 1.337(5) .
C2 C2' 1.348(5) .
C3 C4 1.356(6) .
C3 Ag1 2.136(5) 26_654
C3 H3 0.9300 .
C2' C6 1.360(6) .
C2' Ag1 2.122(5) 6_566
C2' H2' 0.9300 .
C5 C6 1.350(6) .
C5 C4 1.360(6) .
C5 H5 0.9300 .
C6 H6 0.9300 .
B1 F2 1.358(10) .
B1 F1 1.388(5) 6_566
B1 F1 1.388(5) 12_664
B1 F1 1.388(5) .
C4 H4 0.9300 .

loop_
_geom_torsion_atom_site_label_1
_geom_torsion_atom_site_label_2
_geom_torsion_atom_site_label_3
_geom_torsion_atom_site_label_4
_geom_torsion
_geom_torsion_site_symmetry_1
_geom_torsion_site_symmetry_4
Ag1 Ag1 N1 C1 -130.6(3) 26_654 12_664
N2' Ag1 N1 C1 -12.5(3) 12_664 12_664
C2' Ag1 N1 C1 -12.5(3) 12_664 12_664
N3' Ag1 N1 C1 125.5(4) 26_654 12_664
C3 Ag1 N1 C1 125.5(4) 26_654 12_664
N1 Ag1 N1 C1 -140.7(3) 26_654 12_664
Ag1 Ag1 N1 C1 67.0(5) 26_654 .
N2' Ag1 N1 C1 -174.9(5) 12_664 .
C2' Ag1 N1 C1 -174.9(5) 12_664 .
N3' Ag1 N1 C1 -36.9(5) 26_654 .
C3 Ag1 N1 C1 -36.9(5) 26_654 .
N1 Ag1 N1 C1 56.9(6) 26_654 .
N2' Ag1 N1 Ag1 118.06(16) 12_664 26_654
C2' Ag1 N1 Ag1 118.06(16) 12_664 26_654
N3' Ag1 N1 Ag1 -103.95(16) 26_654 26_654
C3 Ag1 N1 Ag1 -103.95(16) 26_654 26_654
N1 Ag1 N1 Ag1 -10.1(3) 26_654 26_654
C1 N1 C1 N1 -2.9(10) 12_664 6_566
Ag1 N1 C1 N1 158.6(3) . 6_566
Ag1 N1 C1 N1 -159.5(4) 26_654 6_566
C1 N1 C1 C2 177.5(3) 12_664 .
Ag1 N1 C1 C2 -21.0(7) . .
Ag1 N1 C1 C2 20.9(5) 26_654 .
N1 C1 C2 C3 167.3(4) 6_566 .
N1 C1 C2 C3 -13.1(6) . .
N1 C1 C2 C2' -12.3(6) 6_566 .
N1 C1 C2 C2' 167.3(4) . .
C2' C2 C3 C4 -0.1(5) . .
C1 C2 C3 C4 -179.7(5) . .
C2' C2 C3 Ag1 175.5(3) . 26_654
C1 C2 C3 Ag1 -4.1(5) . 26_654
C3 C2 C2' C6 0.0(3) . .
C1 C2 C2' C6 179.6(4) . .
C3 C2 C2' Ag1 -179.8(4) . 6_566
C1 C2 C2' Ag1 -0.2(4) . 6_566
C4 C5 C6 C2' 0.7(6) . .
C2 C2' C6 C5 -0.3(3) . .
Ag1 C2' C6 C5 179.5(5) 6_566 .
C2 C3 C4 C5 0.6(7) . .
Ag1 C3 C4 C5 -174.6(4) 26_654 .
C6 C5 C4 C3 -0.8(7) . .
